data_4342792
loop_
_publ_author_name
'Zopes, David'
'Hegemann, Corinna'
'Schl\"afer, Johannes'
'Tyrra, Wieland'
'Mathur, Sanjay'

_publ_section_title
;
 Single-source precursors for alloyed gold-silver nanocrystals - a
 molecular metallurgy approach.
;
_journal_issue 8
_journal_name_full 'Inorganic chemistry'
_journal_page_first 3781
_journal_page_last 3787
_journal_paper_doi 10.1021/ic502924s
_journal_volume 54
_journal_year 2015
_chemical_formula_moiety 'C72 H60 Ag P4, C2 Au F6'
_chemical_formula_sum 'C74 H60 Ag Au F6 P4'
_chemical_formula_weight 1491.94
_chemical_name_systematic
; 
 ? 
;
_space_group_IT_number 2
_symmetry_cell_setting triclinic
_symmetry_space_group_name_Hall '-P 1'
_symmetry_space_group_name_H-M 'P -1'
_atom_sites_solution_hydrogens geom
_atom_sites_solution_primary direct
_atom_sites_solution_secondary difmap
_audit_creation_method SHELXL-97
_cell_angle_alpha 89.367(2)
_cell_angle_beta 86.176(2)
_cell_angle_gamma 85.018(2)
_cell_formula_units_Z 2
_cell_length_a 11.8356(3)
_cell_length_b 14.3833(4)
_cell_length_c 18.5531(6)
_cell_measurement_temperature 170(2)
_cell_volume 3139.41(16)
_computing_cell_refinement 'X-Area (Stoe & Cie, 2001)'
_computing_data_collection 'X-Area (Stoe & Cie, 2001)'
_computing_data_reduction 'X-Area (Stoe & Cie, 2001)'
_computing_structure_refinement 'SHELXL-97 (Sheldrick, 1997)'
_computing_structure_solution 'SHELXS-97 (Sheldrick, 1990)'
_diffrn_ambient_temperature 170(2)
_diffrn_detector_area_resol_mean 'not measured'
_diffrn_measured_fraction_theta_full 0.992
_diffrn_measured_fraction_theta_max 0.992
_diffrn_measurement_device_type 'IPDS 2 T (Stoe & Cie)'
_diffrn_measurement_method '\w and \f scans'
_diffrn_radiation_monochromator graphite
_diffrn_radiation_source 'fine-focus sealed tube'
_diffrn_radiation_type MoK\a
_diffrn_radiation_wavelength 0.71073
_diffrn_reflns_av_R_equivalents 0.0683
_diffrn_reflns_av_sigmaI/netI 0.0490
_diffrn_reflns_limit_h_max 14
_diffrn_reflns_limit_h_min -13
_diffrn_reflns_limit_k_max 18
_diffrn_reflns_limit_k_min -18
_diffrn_reflns_limit_l_max 23
_diffrn_reflns_limit_l_min -23
_diffrn_reflns_number 41877
_diffrn_reflns_theta_full 26.77
_diffrn_reflns_theta_max 26.77
_diffrn_reflns_theta_min 2.33
_diffrn_standards_decay_% 'not measured'
_diffrn_standards_interval_count 'not measured'
_diffrn_standards_interval_time 'not measured'
_diffrn_standards_number 'not measured'
_exptl_absorpt_coefficient_mu 2.809
_exptl_absorpt_correction_T_max 0.5888
_exptl_absorpt_correction_T_min 0.3538
_exptl_absorpt_correction_type numerical
_exptl_absorpt_process_details
;
The absorption correction (X-RED; Stoe & Cie, 2001)
was performed after optimizing the crystal shape
using X-SHAPE (Stoe & Cie, 1999).
;
_exptl_crystal_colour colourless
_exptl_crystal_density_diffrn 1.578
_exptl_crystal_density_meas ?
_exptl_crystal_density_method 'not measured'
_exptl_crystal_description brick
_exptl_crystal_F_000 1488
_exptl_crystal_size_max 0.41
_exptl_crystal_size_mid 0.25
_exptl_crystal_size_min 0.24
_refine_diff_density_max 1.138
_refine_diff_density_min -1.428
_refine_diff_density_rms 0.122
_refine_ls_extinction_coef 'not measured'
_refine_ls_extinction_method none
_refine_ls_goodness_of_fit_ref 1.154
_refine_ls_hydrogen_treatment constr
_refine_ls_matrix_type full
_refine_ls_number_parameters 775
_refine_ls_number_reflns 13266
_refine_ls_number_restraints 0
_refine_ls_restrained_S_all 1.154
_refine_ls_R_factor_all 0.0602
_refine_ls_R_factor_gt 0.0468
_refine_ls_shift/su_max 0.001
_refine_ls_shift/su_mean 0.000
_refine_ls_structure_factor_coef Fsqd
_refine_ls_weighting_details 'calc w=1/[\s^2^(Fo^2^)+(0.0202P)^2^+17.1530P] where P=(Fo^2^+2Fc^2^)/3'
_refine_ls_weighting_scheme calc
_refine_ls_wR_factor_gt 0.1177
_refine_ls_wR_factor_ref 0.1231
_reflns_number_gt 10834
_reflns_number_total 13266
_reflns_threshold_expression >2sigma(I)
_cod_data_source_file ic502924s_si_003.cif
_cod_data_source_block '[Ag(TPP)4][Au(CF3)2]'
_cod_depositor_comments
;
The following automatic conversions were performed:

'_exptl_crystal_density_meas' value 'not measured' was changed to '?'
- the value is perceived as not measured.

Automatic conversion script
Id: cif_fix_values 3271 2015-04-21 07:52:19Z andrius 

 Adding full bibliography for 4342792--4342794.cif.
;
_cod_original_sg_symbol_H-M P-1
_cod_database_code 4342792

loop_
_symmetry_equiv_pos_as_xyz
'x, y, z'
'-x, -y, -z'

loop_
_atom_site_label
_atom_site_type_symbol
_atom_site_fract_x
_atom_site_fract_y
_atom_site_fract_z
_atom_site_U_iso_or_equiv
_atom_site_adp_type
_atom_site_occupancy
_atom_site_symmetry_multiplicity
_atom_site_calc_flag
_atom_site_refinement_flags
Ag1 Ag 0.49390(3) 0.25223(3) 0.25041(2) 0.02558(10) Uani 1 1 d .
P1 P 0.40078(12) 0.25376(10) 0.38190(7) 0.0256(3) Uani 1 1 d .
P2 P 0.56878(12) 0.41752(9) 0.22049(8) 0.0242(3) Uani 1 1 d .
P3 P 0.33993(12) 0.21668(9) 0.16070(8) 0.0250(3) Uani 1 1 d .
P4 P 0.66449(11) 0.12157(9) 0.23639(8) 0.0240(3) Uani 1 1 d .
C11 C 0.4944(5) 0.2762(4) 0.4523(3) 0.0285(11) Uani 1 1 d .
C12 C 0.5984(6) 0.2247(5) 0.4531(4) 0.0405(14) Uani 1 1 d .
H12 H 0.6181 0.1786 0.4187 0.049 Uiso 1 1 calc R
C13 C 0.6738(6) 0.2413(5) 0.5048(4) 0.0480(17) Uani 1 1 d .
H13 H 0.7441 0.2068 0.5045 0.058 Uiso 1 1 calc R
C14 C 0.6447(6) 0.3087(5) 0.5566(4) 0.0481(17) Uani 1 1 d .
H14 H 0.6944 0.3189 0.5919 0.058 Uiso 1 1 calc R
C15 C 0.5425(6) 0.3603(5) 0.5559(4) 0.0500(18) Uani 1 1 d .
H15 H 0.5234 0.4064 0.5904 0.060 Uiso 1 1 calc R
C16 C 0.4669(6) 0.3451(5) 0.5045(3) 0.0392(14) Uani 1 1 d .
H16 H 0.3975 0.3808 0.5046 0.047 Uiso 1 1 calc R
C17 C 0.2823(5) 0.3429(4) 0.3969(3) 0.0268(11) Uani 1 1 d .
C18 C 0.2912(5) 0.4298(4) 0.3660(3) 0.0353(13) Uani 1 1 d .
H18 H 0.3584 0.4419 0.3401 0.042 Uiso 1 1 calc R
C19 C 0.2030(6) 0.4994(5) 0.3723(4) 0.0425(15) Uani 1 1 d .
H19 H 0.2105 0.5573 0.3507 0.051 Uiso 1 1 calc R
C20 C 0.1050(6) 0.4818(5) 0.4108(4) 0.0447(16) Uani 1 1 d .
H20 H 0.0458 0.5286 0.4159 0.054 Uiso 1 1 calc R
C21 C 0.0921(5) 0.3956(5) 0.4422(4) 0.0434(16) Uani 1 1 d .
H21 H 0.0241 0.3844 0.4674 0.052 Uiso 1 1 calc R
C22 C 0.1815(5) 0.3252(4) 0.4360(3) 0.0339(13) Uani 1 1 d .
H22 H 0.1738 0.2673 0.4577 0.041 Uiso 1 1 calc R
C23 C 0.3374(5) 0.1488(4) 0.4139(3) 0.0284(11) Uani 1 1 d .
C24 C 0.3400(7) 0.1169(6) 0.4842(4) 0.059(2) Uani 1 1 d .
H24 H 0.3789 0.1479 0.5172 0.071 Uiso 1 1 calc R
C25 C 0.2849(8) 0.0387(7) 0.5062(5) 0.079(3) Uani 1 1 d .
H25 H 0.2908 0.0154 0.5529 0.095 Uiso 1 1 calc R
C26 C 0.2217(7) -0.0042(5) 0.4585(5) 0.058(2) Uani 1 1 d .
H26 H 0.1800 -0.0535 0.4741 0.070 Uiso 1 1 calc R
C27 C 0.2204(6) 0.0257(4) 0.3887(4) 0.0441(16) Uani 1 1 d .
H27 H 0.1810 -0.0053 0.3559 0.053 Uiso 1 1 calc R
C28 C 0.2771(5) 0.1018(4) 0.3663(3) 0.0341(13) Uani 1 1 d .
H28 H 0.2750 0.1219 0.3185 0.041 Uiso 1 1 calc R
C29 C 0.6464(5) 0.4233(4) 0.1326(3) 0.0266(11) Uani 1 1 d .
C30 C 0.7264(5) 0.3497(4) 0.1140(3) 0.0342(13) Uani 1 1 d .
H30 H 0.7364 0.2991 0.1453 0.041 Uiso 1 1 calc R
C31 C 0.7919(6) 0.3509(5) 0.0488(4) 0.0442(15) Uani 1 1 d .
H31 H 0.8446 0.3009 0.0365 0.053 Uiso 1 1 calc R
C32 C 0.7792(7) 0.4239(6) 0.0035(4) 0.061(2) Uani 1 1 d .
H32 H 0.8249 0.4247 -0.0392 0.074 Uiso 1 1 calc R
C33 C 0.6997(8) 0.4973(6) 0.0193(4) 0.066(2) Uani 1 1 d .
H33 H 0.6900 0.5466 -0.0132 0.079 Uiso 1 1 calc R
C34 C 0.6327(7) 0.4977(5) 0.0855(4) 0.0513(19) Uani 1 1 d .
H34 H 0.5797 0.5477 0.0971 0.062 Uiso 1 1 calc R
C35 C 0.6655(4) 0.4648(3) 0.2806(3) 0.0250(11) Uani 1 1 d .
C36 C 0.7426(5) 0.5279(4) 0.2568(4) 0.0369(13) Uani 1 1 d .
H36 H 0.7505 0.5431 0.2079 0.044 Uiso 1 1 calc R
C37 C 0.8077(6) 0.5684(5) 0.3053(4) 0.0480(17) Uani 1 1 d .
H37 H 0.8585 0.6112 0.2891 0.058 Uiso 1 1 calc R
C38 C 0.7969(5) 0.5449(5) 0.3782(4) 0.0441(16) Uani 1 1 d .
H38 H 0.8402 0.5721 0.4108 0.053 Uiso 1 1 calc R
C39 C 0.7220(6) 0.4812(5) 0.4021(3) 0.0408(15) Uani 1 1 d .
H39 H 0.7155 0.4651 0.4508 0.049 Uiso 1 1 calc R
C40 C 0.6567(5) 0.4415(4) 0.3538(3) 0.0321(12) Uani 1 1 d .
H40 H 0.6063 0.3987 0.3703 0.039 Uiso 1 1 calc R
C41 C 0.4572(4) 0.5128(4) 0.2164(3) 0.0247(10) Uani 1 1 d .
C42 C 0.4637(5) 0.6013(4) 0.2454(3) 0.0324(12) Uani 1 1 d .
H42 H 0.5294 0.6149 0.2665 0.039 Uiso 1 1 calc R
C43 C 0.3736(5) 0.6689(4) 0.2429(4) 0.0371(14) Uani 1 1 d .
H43 H 0.3787 0.7272 0.2631 0.045 Uiso 1 1 calc R
C44 C 0.2767(5) 0.6510(5) 0.2110(4) 0.0401(14) Uani 1 1 d .
H44 H 0.2171 0.6972 0.2086 0.048 Uiso 1 1 calc R
C45 C 0.2682(5) 0.5630(5) 0.1823(4) 0.0425(15) Uani 1 1 d .
H45 H 0.2023 0.5500 0.1613 0.051 Uiso 1 1 calc R
C46 C 0.3578(5) 0.4954(4) 0.1852(4) 0.0380(14) Uani 1 1 d .
H46 H 0.3515 0.4369 0.1657 0.046 Uiso 1 1 calc R
C47 C 0.2110(4) 0.2958(4) 0.1566(3) 0.0282(11) Uani 1 1 d .
C48 C 0.1557(6) 0.3299(5) 0.2200(3) 0.0395(14) Uani 1 1 d .
H48 H 0.1846 0.3121 0.2640 0.047 Uiso 1 1 calc R
C49 C 0.0579(6) 0.3903(5) 0.2193(4) 0.0476(17) Uani 1 1 d .
H49 H 0.0217 0.4127 0.2625 0.057 Uiso 1 1 calc R
C50 C 0.0146(6) 0.4169(5) 0.1547(4) 0.0500(18) Uani 1 1 d .
H50 H -0.0504 0.4580 0.1538 0.060 Uiso 1 1 calc R
C51 C 0.0677(6) 0.3825(6) 0.0917(4) 0.0537(19) Uani 1 1 d .
H51 H 0.0378 0.3998 0.0479 0.064 Uiso 1 1 calc R
C52 C 0.1643(6) 0.3228(5) 0.0921(4) 0.0431(15) Uani 1 1 d .
H52 H 0.1991 0.3001 0.0486 0.052 Uiso 1 1 calc R
C53 C 0.3942(5) 0.2126(4) 0.0662(3) 0.0284(11) Uani 1 1 d .
C54 C 0.4735(5) 0.2747(4) 0.0430(3) 0.0361(13) Uani 1 1 d .
H54 H 0.5017 0.3128 0.0765 0.043 Uiso 1 1 calc R
C55 C 0.5107(6) 0.2804(5) -0.0284(4) 0.0440(16) Uani 1 1 d .
H55 H 0.5637 0.3220 -0.0432 0.053 Uiso 1 1 calc R
C56 C 0.4687(8) 0.2237(5) -0.0782(4) 0.057(2) Uani 1 1 d .
H56 H 0.4913 0.2289 -0.1270 0.068 Uiso 1 1 calc R
C57 C 0.3932(9) 0.1594(6) -0.0556(4) 0.063(2) Uani 1 1 d .
H57 H 0.3674 0.1198 -0.0890 0.076 Uiso 1 1 calc R
C58 C 0.3562(7) 0.1541(5) 0.0162(4) 0.0486(17) Uani 1 1 d .
H58 H 0.3053 0.1108 0.0310 0.058 Uiso 1 1 calc R
C59 C 0.2838(5) 0.1026(4) 0.1742(3) 0.0272(11) Uani 1 1 d .
C60 C 0.3613(5) 0.0258(4) 0.1783(3) 0.0348(13) Uani 1 1 d .
H60 H 0.4387 0.0334 0.1727 0.042 Uiso 1 1 calc R
C61 C 0.3252(6) -0.0628(4) 0.1906(4) 0.0424(15) Uani 1 1 d .
H61 H 0.3783 -0.1140 0.1939 0.051 Uiso 1 1 calc R
C62 C 0.2103(6) -0.0746(4) 0.1980(4) 0.0426(15) Uani 1 1 d .
H62 H 0.1857 -0.1339 0.2055 0.051 Uiso 1 1 calc R
C63 C 0.1328(6) 0.0017(5) 0.1941(4) 0.0461(16) Uani 1 1 d .
H63 H 0.0555 -0.0058 0.1997 0.055 Uiso 1 1 calc R
C64 C 0.1689(5) 0.0902(4) 0.1818(4) 0.0394(14) Uani 1 1 d .
H64 H 0.1157 0.1413 0.1787 0.047 Uiso 1 1 calc R
C65 C 0.7792(4) 0.1394(4) 0.2945(3) 0.0254(11) Uani 1 1 d .
C66 C 0.8406(5) 0.0670(4) 0.3281(4) 0.0356(13) Uani 1 1 d .
H66 H 0.8238 0.0059 0.3211 0.043 Uiso 1 1 calc R
C67 C 0.9266(5) 0.0842(5) 0.3718(4) 0.0424(15) Uani 1 1 d .
H67 H 0.9676 0.0346 0.3934 0.051 Uiso 1 1 calc R
C68 C 0.9519(6) 0.1738(5) 0.3835(4) 0.0449(16) Uani 1 1 d .
H68 H 1.0087 0.1853 0.4137 0.054 Uiso 1 1 calc R
C69 C 0.8913(6) 0.2474(5) 0.3495(4) 0.0473(16) Uani 1 1 d .
H69 H 0.9087 0.3083 0.3564 0.057 Uiso 1 1 calc R
C70 C 0.8064(6) 0.2305(4) 0.3061(4) 0.0396(14) Uani 1 1 d .
H70 H 0.7663 0.2802 0.2840 0.048 Uiso 1 1 calc R
C71 C 0.6317(4) 0.0030(4) 0.2615(3) 0.0247(10) Uani 1 1 d .
C72 C 0.6905(5) -0.0769(4) 0.2313(3) 0.0332(12) Uani 1 1 d .
H72 H 0.7460 -0.0715 0.1940 0.040 Uiso 1 1 calc R
C73 C 0.6663(5) -0.1645(4) 0.2569(4) 0.0370(14) Uani 1 1 d .
H73 H 0.7050 -0.2176 0.2361 0.044 Uiso 1 1 calc R
C74 C 0.5861(6) -0.1734(4) 0.3124(4) 0.0387(14) Uani 1 1 d .
H74 H 0.5723 -0.2323 0.3301 0.046 Uiso 1 1 calc R
C75 C 0.5254(5) -0.0952(4) 0.3424(3) 0.0380(14) Uani 1 1 d .
H75 H 0.4693 -0.1012 0.3793 0.046 Uiso 1 1 calc R
C76 C 0.5493(5) -0.0067(4) 0.3165(3) 0.0336(13) Uani 1 1 d .
H76 H 0.5091 0.0462 0.3367 0.040 Uiso 1 1 calc R
C77 C 0.7382(5) 0.1061(4) 0.1466(3) 0.0270(11) Uani 1 1 d .
C78 C 0.6748(5) 0.0947(4) 0.0880(3) 0.0329(12) Uani 1 1 d .
H78 H 0.5962 0.0944 0.0948 0.039 Uiso 1 1 calc R
C79 C 0.7273(6) 0.0836(5) 0.0186(4) 0.0432(15) Uani 1 1 d .
H79 H 0.6840 0.0738 -0.0202 0.052 Uiso 1 1 calc R
C80 C 0.8426(6) 0.0870(5) 0.0077(3) 0.0440(16) Uani 1 1 d .
H80 H 0.8775 0.0809 -0.0387 0.053 Uiso 1 1 calc R
C81 C 0.9066(6) 0.0997(5) 0.0657(4) 0.0506(18) Uani 1 1 d .
H81 H 0.9848 0.1020 0.0582 0.061 Uiso 1 1 calc R
C82 C 0.8560(5) 0.1088(5) 0.1351(3) 0.0394(14) Uani 1 1 d .
H82 H 0.9000 0.1168 0.1739 0.047 Uiso 1 1 calc R
Au1 Au 0.02032(2) 0.23259(2) 0.750186(18) 0.04784(9) Uani 1 1 d .
F21 F -0.0017(11) 0.2862(5) 0.6034(4) 0.174(5) Uani 1 1 d .
F12 F 0.0867(8) 0.1716(6) 0.8931(4) 0.132(3) Uani 1 1 d .
F13 F 0.1339(7) 0.3026(7) 0.8690(4) 0.142(3) Uani 1 1 d .
F11 F -0.0384(6) 0.2835(7) 0.8983(4) 0.140(3) Uani 1 1 d .
F22 F -0.1144(9) 0.1978(11) 0.6325(5) 0.205(6) Uani 1 1 d .
F23 F 0.0419(12) 0.1510(7) 0.6098(5) 0.209(6) Uani 1 1 d .
C1 C 0.0482(8) 0.2506(7) 0.8542(5) 0.071(3) Uani 1 1 d .
C2 C -0.0086(7) 0.2179(5) 0.6456(5) 0.059(2) Uani 1 1 d .

loop_
_atom_site_aniso_label
_atom_site_aniso_U_11
_atom_site_aniso_U_22
_atom_site_aniso_U_33
_atom_site_aniso_U_23
_atom_site_aniso_U_13
_atom_site_aniso_U_12
Ag1 0.0262(2) 0.0246(2) 0.0258(2) -0.00044(15) -0.00020(15) -0.00241(15)
P1 0.0289(7) 0.0260(7) 0.0216(6) -0.0005(5) 0.0027(5) -0.0036(5)
P2 0.0256(6) 0.0197(6) 0.0277(7) 0.0011(5) -0.0011(5) -0.0045(5)
P3 0.0249(6) 0.0253(6) 0.0256(7) 0.0002(5) -0.0030(5) -0.0063(5)
P4 0.0218(6) 0.0222(6) 0.0277(7) -0.0012(5) -0.0009(5) -0.0004(5)
C11 0.029(3) 0.031(3) 0.026(3) 0.001(2) 0.002(2) -0.009(2)
C12 0.042(3) 0.037(3) 0.041(4) -0.003(3) -0.005(3) 0.004(3)
C13 0.036(3) 0.049(4) 0.059(4) -0.001(3) -0.014(3) 0.002(3)
C14 0.047(4) 0.056(4) 0.044(4) -0.002(3) -0.015(3) -0.008(3)
C15 0.053(4) 0.056(4) 0.042(4) -0.021(3) -0.009(3) -0.001(3)
C16 0.040(3) 0.046(4) 0.031(3) -0.010(3) -0.004(3) 0.003(3)
C17 0.029(3) 0.029(3) 0.022(3) -0.002(2) 0.001(2) -0.004(2)
C18 0.040(3) 0.030(3) 0.034(3) -0.001(2) 0.007(3) -0.002(3)
C19 0.056(4) 0.035(3) 0.037(3) -0.004(3) -0.007(3) 0.002(3)
C20 0.040(3) 0.047(4) 0.046(4) -0.016(3) -0.008(3) 0.013(3)
C21 0.032(3) 0.050(4) 0.047(4) -0.019(3) 0.003(3) -0.002(3)
C22 0.031(3) 0.038(3) 0.033(3) -0.007(2) 0.005(2) -0.008(2)
C23 0.032(3) 0.025(3) 0.028(3) 0.001(2) 0.001(2) -0.003(2)
C24 0.078(5) 0.062(5) 0.044(4) 0.025(4) -0.021(4) -0.040(4)
C25 0.087(7) 0.094(7) 0.067(6) 0.053(5) -0.031(5) -0.050(6)
C26 0.062(5) 0.038(4) 0.078(6) 0.021(4) -0.006(4) -0.022(4)
C27 0.038(3) 0.034(3) 0.062(5) -0.007(3) -0.001(3) -0.012(3)
C28 0.032(3) 0.035(3) 0.036(3) -0.004(2) 0.000(2) -0.008(2)
C29 0.026(3) 0.027(3) 0.028(3) 0.000(2) 0.000(2) -0.007(2)
C30 0.032(3) 0.035(3) 0.035(3) 0.000(2) 0.001(2) -0.004(2)
C31 0.035(3) 0.050(4) 0.046(4) -0.005(3) 0.008(3) -0.003(3)
C32 0.057(5) 0.079(6) 0.042(4) 0.008(4) 0.018(4) 0.012(4)
C33 0.073(6) 0.061(5) 0.055(5) 0.028(4) 0.016(4) 0.023(4)
C34 0.058(4) 0.048(4) 0.041(4) 0.015(3) 0.014(3) 0.017(3)
C35 0.026(3) 0.019(2) 0.029(3) -0.001(2) -0.002(2) 0.000(2)
C36 0.032(3) 0.037(3) 0.043(3) 0.003(3) 0.000(3) -0.010(3)
C37 0.038(3) 0.047(4) 0.063(5) -0.011(3) -0.004(3) -0.021(3)
C38 0.032(3) 0.047(4) 0.055(4) -0.019(3) -0.014(3) -0.002(3)
C39 0.044(4) 0.047(4) 0.031(3) -0.007(3) -0.007(3) 0.005(3)
C40 0.035(3) 0.029(3) 0.033(3) -0.001(2) 0.000(2) -0.004(2)
C41 0.026(3) 0.023(2) 0.024(3) 0.004(2) 0.001(2) -0.003(2)
C42 0.035(3) 0.025(3) 0.038(3) -0.001(2) -0.003(2) -0.007(2)
C43 0.039(3) 0.024(3) 0.048(4) -0.002(2) -0.001(3) 0.000(2)
C44 0.032(3) 0.038(3) 0.048(4) 0.009(3) 0.001(3) 0.005(3)
C45 0.031(3) 0.045(4) 0.053(4) 0.004(3) -0.012(3) -0.007(3)
C46 0.038(3) 0.031(3) 0.047(4) -0.002(3) -0.012(3) -0.008(3)
C47 0.023(3) 0.026(3) 0.037(3) -0.001(2) -0.004(2) -0.007(2)
C48 0.040(3) 0.046(4) 0.032(3) -0.004(3) -0.007(3) -0.002(3)
C49 0.034(3) 0.051(4) 0.057(4) -0.015(3) 0.003(3) 0.001(3)
C50 0.029(3) 0.046(4) 0.074(5) 0.002(4) -0.002(3) 0.004(3)
C51 0.037(4) 0.074(5) 0.049(4) 0.017(4) -0.008(3) 0.003(4)
C52 0.038(3) 0.054(4) 0.036(3) 0.005(3) -0.001(3) 0.003(3)
C53 0.030(3) 0.029(3) 0.026(3) 0.001(2) -0.001(2) -0.003(2)
C54 0.033(3) 0.035(3) 0.041(3) 0.003(3) 0.000(3) -0.004(3)
C55 0.044(4) 0.043(4) 0.042(4) 0.010(3) 0.011(3) 0.000(3)
C56 0.083(6) 0.050(4) 0.032(4) 0.008(3) 0.014(4) 0.008(4)
C57 0.108(7) 0.055(4) 0.028(4) -0.008(3) 0.003(4) -0.025(5)
C58 0.074(5) 0.043(4) 0.031(3) -0.004(3) 0.000(3) -0.022(4)
C59 0.032(3) 0.028(3) 0.023(3) 0.001(2) -0.006(2) -0.006(2)
C60 0.034(3) 0.033(3) 0.037(3) 0.003(2) -0.001(3) -0.007(2)
C61 0.042(3) 0.031(3) 0.053(4) 0.006(3) 0.001(3) -0.002(3)
C62 0.050(4) 0.027(3) 0.052(4) 0.004(3) 0.001(3) -0.013(3)
C63 0.034(3) 0.038(3) 0.068(5) 0.008(3) -0.006(3) -0.016(3)
C64 0.033(3) 0.027(3) 0.059(4) 0.006(3) -0.008(3) -0.006(2)
C65 0.022(2) 0.025(3) 0.029(3) -0.001(2) 0.001(2) -0.003(2)
C66 0.032(3) 0.029(3) 0.047(4) 0.001(3) -0.010(3) -0.004(2)
C67 0.032(3) 0.043(4) 0.055(4) 0.004(3) -0.018(3) -0.007(3)
C68 0.037(3) 0.047(4) 0.054(4) -0.006(3) -0.015(3) -0.013(3)
C69 0.051(4) 0.035(3) 0.059(4) -0.005(3) -0.013(3) -0.012(3)
C70 0.044(4) 0.025(3) 0.051(4) -0.001(3) -0.011(3) -0.005(3)
C71 0.026(3) 0.021(2) 0.028(3) -0.001(2) -0.005(2) -0.001(2)
C72 0.035(3) 0.029(3) 0.034(3) -0.003(2) 0.002(2) -0.001(2)
C73 0.039(3) 0.023(3) 0.049(4) -0.004(2) -0.005(3) -0.001(2)
C74 0.047(4) 0.029(3) 0.043(4) 0.009(3) -0.014(3) -0.013(3)
C75 0.040(3) 0.038(3) 0.037(3) 0.005(3) 0.001(3) -0.012(3)
C76 0.030(3) 0.032(3) 0.038(3) 0.000(2) 0.002(2) -0.004(2)
C77 0.031(3) 0.022(2) 0.026(3) 0.000(2) 0.002(2) 0.003(2)
C78 0.034(3) 0.031(3) 0.033(3) -0.001(2) -0.002(2) -0.004(2)
C79 0.057(4) 0.043(4) 0.030(3) 0.000(3) -0.006(3) -0.004(3)
C80 0.054(4) 0.048(4) 0.028(3) -0.005(3) 0.009(3) -0.001(3)
C81 0.037(4) 0.058(4) 0.054(4) -0.002(3) 0.010(3) 0.002(3)
C82 0.033(3) 0.051(4) 0.033(3) -0.003(3) -0.001(3) 0.002(3)
Au1 0.03067(13) 0.04133(15) 0.0703(2) 0.00741(13) 0.00757(12) -0.00531(10)
F21 0.380(15) 0.082(5) 0.081(5) 0.033(4) -0.063(7) -0.105(7)
F12 0.151(7) 0.156(7) 0.083(5) 0.023(5) -0.017(5) 0.021(6)
F13 0.138(7) 0.215(10) 0.087(5) -0.022(5) -0.001(5) -0.096(7)
F11 0.089(5) 0.241(10) 0.076(4) -0.031(5) 0.018(4) 0.057(6)
F22 0.144(8) 0.390(18) 0.106(7) 0.034(9) -0.049(6) -0.139(11)
F23 0.337(16) 0.163(8) 0.109(6) -0.072(6) -0.085(8) 0.153(10)
C1 0.050(5) 0.082(6) 0.078(6) 0.005(5) 0.018(4) 0.000(5)
C2 0.060(5) 0.030(3) 0.086(6) 0.003(4) -0.005(4) -0.007(3)

loop_
_atom_type_symbol
_atom_type_description
_atom_type_scat_dispersion_real
_atom_type_scat_dispersion_imag
_atom_type_scat_source
C C 0.0033 0.0016 'International Tables Vol C Tables 4.2.6.8 and 6.1.1.4'
H H 0.0000 0.0000 'International Tables Vol C Tables 4.2.6.8 and 6.1.1.4'
Ag Ag -0.8971 1.1015 'International Tables Vol C Tables 4.2.6.8 and 6.1.1.4'
Au Au -2.0133 8.8022 'International Tables Vol C Tables 4.2.6.8 and 6.1.1.4'
F F 0.0171 0.0103 'International Tables Vol C Tables 4.2.6.8 and 6.1.1.4'
P P 0.1023 0.0942 'International Tables Vol C Tables 4.2.6.8 and 6.1.1.4'

loop_
_geom_angle_atom_site_label_1
_geom_angle_atom_site_label_2
_geom_angle_atom_site_label_3
_geom_angle
P1 Ag1 P3 108.72(5)
P1 Ag1 P4 110.60(5)
P3 Ag1 P4 108.76(4)
P1 Ag1 P2 109.05(4)
P3 Ag1 P2 110.06(4)
P4 Ag1 P2 109.63(4)
C11 P1 C23 103.1(3)
C11 P1 C17 103.5(3)
C23 P1 C17 101.9(3)
C11 P1 Ag1 115.44(18)
C23 P1 Ag1 117.33(18)
C17 P1 Ag1 113.68(18)
C29 P2 C41 103.3(2)
C29 P2 C35 102.4(2)
C41 P2 C35 102.0(2)
C29 P2 Ag1 113.68(18)
C41 P2 Ag1 114.43(17)
C35 P2 Ag1 119.03(17)
C53 P3 C47 101.9(3)
C53 P3 C59 102.7(3)
C47 P3 C59 102.7(2)
C53 P3 Ag1 113.41(19)
C47 P3 Ag1 119.51(18)
C59 P3 Ag1 114.44(18)
C65 P4 C71 101.7(2)
C65 P4 C77 103.3(2)
C71 P4 C77 103.0(2)
C65 P4 Ag1 113.25(17)
C71 P4 Ag1 116.16(17)
C77 P4 Ag1 117.42(17)
C12 C11 C16 118.6(6)
C12 C11 P1 118.6(5)
C16 C11 P1 122.7(5)
C11 C12 C13 120.5(6)
C11 C12 H12 119.7
C13 C12 H12 119.7
C14 C13 C12 120.1(6)
C14 C13 H13 119.9
C12 C13 H13 119.9
C15 C14 C13 119.7(6)
C15 C14 H14 120.2
C13 C14 H14 120.2
C14 C15 C16 120.9(6)
C14 C15 H15 119.6
C16 C15 H15 119.6
C15 C16 C11 120.2(6)
C15 C16 H16 119.9
C11 C16 H16 119.9
C18 C17 C22 118.9(5)
C18 C17 P1 118.7(4)
C22 C17 P1 122.4(4)
C17 C18 C19 121.9(6)
C17 C18 H18 119.1
C19 C18 H18 119.1
C20 C19 C18 119.0(6)
C20 C19 H19 120.5
C18 C19 H19 120.5
C19 C20 C21 121.1(6)
C19 C20 H20 119.5
C21 C20 H20 119.5
C20 C21 C22 120.0(6)
C20 C21 H21 120.0
C22 C21 H21 120.0
C17 C22 C21 119.2(6)
C17 C22 H22 120.4
C21 C22 H22 120.4
C24 C23 C28 118.2(6)
C24 C23 P1 123.4(5)
C28 C23 P1 118.3(4)
C23 C24 C25 120.6(7)
C23 C24 H24 119.7
C25 C24 H24 119.7
C26 C25 C24 119.8(7)
C26 C25 H25 120.1
C24 C25 H25 120.1
C27 C26 C25 119.8(7)
C27 C26 H26 120.1
C25 C26 H26 120.1
C26 C27 C28 120.3(7)
C26 C27 H27 119.8
C28 C27 H27 119.8
C27 C28 C23 121.0(6)
C27 C28 H28 119.5
C23 C28 H28 119.5
C34 C29 C30 119.0(5)
C34 C29 P2 123.6(5)
C30 C29 P2 117.3(4)
C29 C30 C31 120.5(6)
C29 C30 H30 119.7
C31 C30 H30 119.7
C32 C31 C30 120.3(6)
C32 C31 H31 119.9
C30 C31 H31 119.9
C31 C32 C33 121.0(7)
C31 C32 H32 119.5
C33 C32 H32 119.5
C32 C33 C34 119.5(7)
C32 C33 H33 120.2
C34 C33 H33 120.2
C29 C34 C33 119.6(6)
C29 C34 H34 120.2
C33 C34 H34 120.2
C36 C35 C40 118.7(5)
C36 C35 P2 122.3(4)
C40 C35 P2 118.9(4)
C37 C36 C35 120.5(6)
C37 C36 H36 119.7
C35 C36 H36 119.7
C36 C37 C38 119.8(6)
C36 C37 H37 120.1
C38 C37 H37 120.1
C39 C38 C37 120.1(6)
C39 C38 H38 120.0
C37 C38 H38 120.0
C38 C39 C40 120.0(6)
C38 C39 H39 120.0
C40 C39 H39 120.0
C39 C40 C35 120.8(6)
C39 C40 H40 119.6
C35 C40 H40 119.6
C46 C41 C42 117.9(5)
C46 C41 P2 118.1(4)
C42 C41 P2 124.0(4)
C43 C42 C41 120.7(6)
C43 C42 H42 119.7
C41 C42 H42 119.7
C44 C43 C42 120.7(6)
C44 C43 H43 119.7
C42 C43 H43 119.7
C43 C44 C45 119.5(6)
C43 C44 H44 120.2
C45 C44 H44 120.2
C46 C45 C44 119.9(6)
C46 C45 H45 120.1
C44 C45 H45 120.1
C45 C46 C41 121.4(6)
C45 C46 H46 119.3
C41 C46 H46 119.3
C48 C47 C52 117.8(5)
C48 C47 P3 119.3(5)
C52 C47 P3 122.9(5)
C47 C48 C49 121.1(6)
C47 C48 H48 119.4
C49 C48 H48 119.4
C50 C49 C48 119.8(6)
C50 C49 H49 120.1
C48 C49 H49 120.1
C51 C50 C49 119.5(6)
C51 C50 H50 120.2
C49 C50 H50 120.2
C50 C51 C52 120.9(7)
C50 C51 H51 119.6
C52 C51 H51 119.6
C51 C52 C47 120.8(6)
C51 C52 H52 119.6
C47 C52 H52 119.6
C58 C53 C54 118.8(6)
C58 C53 P3 123.0(5)
C54 C53 P3 118.2(4)
C55 C54 C53 121.1(6)
C55 C54 H54 119.5
C53 C54 H54 119.5
C54 C55 C56 119.4(6)
C54 C55 H55 120.3
C56 C55 H55 120.3
C57 C56 C55 120.1(6)
C57 C56 H56 119.9
C55 C56 H56 119.9
C58 C57 C56 120.1(7)
C58 C57 H57 119.9
C56 C57 H57 119.9
C57 C58 C53 120.4(7)
C57 C58 H58 119.8
C53 C58 H58 119.8
C60 C59 C64 119.0(5)
C60 C59 P3 117.4(4)
C64 C59 P3 123.6(4)
C59 C60 C61 120.8(6)
C59 C60 H60 119.6
C61 C60 H60 119.6
C62 C61 C60 119.9(6)
C62 C61 H61 120.0
C60 C61 H61 120.0
C63 C62 C61 119.5(6)
C63 C62 H62 120.3
C61 C62 H62 120.3
C62 C63 C64 120.6(6)
C62 C63 H63 119.7
C64 C63 H63 119.7
C59 C64 C63 120.3(6)
C59 C64 H64 119.9
C63 C64 H64 119.9
C66 C65 C70 118.2(5)
C66 C65 P4 123.2(4)
C70 C65 P4 118.7(4)
C67 C66 C65 121.0(6)
C67 C66 H66 119.5
C65 C66 H66 119.5
C68 C67 C66 120.6(6)
C68 C67 H67 119.7
C66 C67 H67 119.7
C67 C68 C69 119.0(6)
C67 C68 H68 120.5
C69 C68 H68 120.5
C70 C69 C68 120.5(6)
C70 C69 H69 119.7
C68 C69 H69 119.7
C69 C70 C65 120.8(6)
C69 C70 H70 119.6
C65 C70 H70 119.6
C76 C71 C72 118.9(5)
C76 C71 P4 117.5(4)
C72 C71 P4 123.4(4)
C73 C72 C71 120.1(6)
C73 C72 H72 120.0
C71 C72 H72 120.0
C74 C73 C72 120.5(6)
C74 C73 H73 119.7
C72 C73 H73 119.7
C73 C74 C75 120.4(6)
C73 C74 H74 119.8
C75 C74 H74 119.8
C74 C75 C76 119.2(6)
C74 C75 H75 120.4
C76 C75 H75 120.4
C71 C76 C75 120.8(5)
C71 C76 H76 119.6
C75 C76 H76 119.6
C78 C77 C82 118.9(5)
C78 C77 P4 118.8(4)
C82 C77 P4 122.3(5)
C77 C78 C79 120.7(6)
C77 C78 H78 119.7
C79 C78 H78 119.7
C80 C79 C78 120.1(6)
C80 C79 H79 119.9
C78 C79 H79 119.9
C79 C80 C81 119.6(6)
C79 C80 H80 120.2
C81 C80 H80 120.2
C80 C81 C82 120.9(7)
C80 C81 H81 119.6
C82 C81 H81 119.6
C81 C82 C77 119.8(6)
C81 C82 H82 120.1
C77 C82 H82 120.1
C1 Au1 C2 178.6(4)
F11 C1 F13 104.2(9)
F11 C1 F12 100.1(8)
F13 C1 F12 96.0(9)
F11 C1 Au1 118.2(7)
F13 C1 Au1 117.5(7)
F12 C1 Au1 117.1(7)
F21 C2 F23 103.4(10)
F21 C2 F22 98.2(9)
F23 C2 F22 95.7(10)
F21 C2 Au1 119.5(6)
F23 C2 Au1 120.0(7)
F22 C2 Au1 115.5(7)

loop_
_geom_bond_atom_site_label_1
_geom_bond_atom_site_label_2
_geom_bond_distance
Ag1 P1 2.6085(14)
Ag1 P3 2.6340(14)
Ag1 P4 2.6378(13)
Ag1 P2 2.6489(14)
P1 C11 1.818(6)
P1 C23 1.820(6)
P1 C17 1.825(5)
P2 C29 1.822(6)
P2 C41 1.824(5)
P2 C35 1.827(6)
P3 C53 1.826(6)
P3 C47 1.828(6)
P3 C59 1.831(6)
P4 C65 1.826(6)
P4 C71 1.830(5)
P4 C77 1.835(5)
C11 C12 1.381(8)
C11 C16 1.394(8)
C12 C13 1.390(9)
C12 H12 0.9300
C13 C14 1.378(10)
C13 H13 0.9300
C14 C15 1.364(10)
C14 H14 0.9300
C15 C16 1.382(9)
C15 H15 0.9300
C16 H16 0.9300
C17 C18 1.379(8)
C17 C22 1.396(8)
C18 C19 1.381(9)
C18 H18 0.9300
C19 C20 1.363(10)
C19 H19 0.9300
C20 C21 1.379(10)
C20 H20 0.9300
C21 C22 1.400(9)
C21 H21 0.9300
C22 H22 0.9300
C23 C24 1.379(9)
C23 C28 1.389(8)
C24 C25 1.392(10)
C24 H24 0.9300
C25 C26 1.379(12)
C25 H25 0.9300
C26 C27 1.362(11)
C26 H26 0.9300
C27 C28 1.379(9)
C27 H27 0.9300
C28 H28 0.9300
C29 C34 1.379(8)
C29 C30 1.388(8)
C30 C31 1.394(9)
C30 H30 0.9300
C31 C32 1.341(11)
C31 H31 0.9300
C32 C33 1.373(11)
C32 H32 0.9300
C33 C34 1.417(10)
C33 H33 0.9300
C34 H34 0.9300
C35 C36 1.390(8)
C35 C40 1.396(8)
C36 C37 1.388(9)
C36 H36 0.9300
C37 C38 1.391(11)
C37 H37 0.9300
C38 C39 1.378(10)
C38 H38 0.9300
C39 C40 1.381(9)
C39 H39 0.9300
C40 H40 0.9300
C41 C46 1.389(8)
C41 C42 1.397(7)
C42 C43 1.383(8)
C42 H42 0.9300
C43 C44 1.369(9)
C43 H43 0.9300
C44 C45 1.393(9)
C44 H44 0.9300
C45 C46 1.378(9)
C45 H45 0.9300
C46 H46 0.9300
C47 C48 1.382(8)
C47 C52 1.390(8)
C48 C49 1.386(9)
C48 H48 0.9300
C49 C50 1.373(11)
C49 H49 0.9300
C50 C51 1.366(11)
C50 H50 0.9300
C51 C52 1.369(10)
C51 H51 0.9300
C52 H52 0.9300
C53 C58 1.383(9)
C53 C54 1.396(8)
C54 C55 1.372(9)
C54 H54 0.9300
C55 C56 1.384(11)
C55 H55 0.9300
C56 C57 1.384(11)
C56 H56 0.9300
C57 C58 1.377(10)
C57 H57 0.9300
C58 H58 0.9300
C59 C60 1.378(8)
C59 C64 1.384(8)
C60 C61 1.390(8)
C60 H60 0.9300
C61 C62 1.383(9)
C61 H61 0.9300
C62 C63 1.373(9)
C62 H62 0.9300
C63 C64 1.388(8)
C63 H63 0.9300
C64 H64 0.9300
C65 C66 1.384(8)
C65 C70 1.399(8)
C66 C67 1.383(8)
C66 H66 0.9300
C67 C68 1.371(9)
C67 H67 0.9300
C68 C69 1.396(10)
C68 H68 0.9300
C69 C70 1.368(9)
C69 H69 0.9300
C70 H70 0.9300
C71 C76 1.378(8)
C71 C72 1.394(7)
C72 C73 1.388(8)
C72 H72 0.9300
C73 C74 1.366(9)
C73 H73 0.9300
C74 C75 1.382(9)
C74 H74 0.9300
C75 C76 1.401(8)
C75 H75 0.9300
C76 H76 0.9300
C77 C78 1.381(8)
C77 C82 1.399(8)
C78 C79 1.396(9)
C78 H78 0.9300
C79 C80 1.372(10)
C79 H79 0.9300
C80 C81 1.380(10)
C80 H80 0.9300
C81 C82 1.385(9)
C81 H81 0.9300
C82 H82 0.9300
Au1 C1 2.003(11)
Au1 C2 2.009(9)
F21 C2 1.255(10)
F12 C1 1.399(12)
F13 C1 1.355(12)
F11 C1 1.325(10)
F22 C2 1.347(11)
F23 C2 1.259(10)

loop_
_geom_torsion_atom_site_label_1
_geom_torsion_atom_site_label_2
_geom_torsion_atom_site_label_3
_geom_torsion_atom_site_label_4
_geom_torsion
P3 Ag1 P1 C11 179.5(2)
P4 Ag1 P1 C11 60.1(2)
P2 Ag1 P1 C11 -60.5(2)
P3 Ag1 P1 C23 57.5(2)
P4 Ag1 P1 C23 -61.8(2)
P2 Ag1 P1 C23 177.5(2)
P3 Ag1 P1 C17 -61.1(2)
P4 Ag1 P1 C17 179.5(2)
P2 Ag1 P1 C17 58.9(2)
P1 Ag1 P2 C29 175.3(2)
P3 Ag1 P2 C29 -65.5(2)
P4 Ag1 P2 C29 54.0(2)
P1 Ag1 P2 C41 -66.4(2)
P3 Ag1 P2 C41 52.8(2)
P4 Ag1 P2 C41 172.35(19)
P1 Ag1 P2 C35 54.5(2)
P3 Ag1 P2 C35 173.7(2)
P4 Ag1 P2 C35 -66.7(2)
P1 Ag1 P3 C53 -179.5(2)
P4 Ag1 P3 C53 -59.0(2)
P2 Ag1 P3 C53 61.1(2)
P1 Ag1 P3 C47 60.2(2)
P4 Ag1 P3 C47 -179.3(2)
P2 Ag1 P3 C47 -59.2(2)
P1 Ag1 P3 C59 -62.1(2)
P4 Ag1 P3 C59 58.3(2)
P2 Ag1 P3 C59 178.5(2)
P1 Ag1 P4 C65 -61.93(19)
P3 Ag1 P4 C65 178.74(19)
P2 Ag1 P4 C65 58.36(19)
P1 Ag1 P4 C71 55.2(2)
P3 Ag1 P4 C71 -64.1(2)
P2 Ag1 P4 C71 175.52(19)
P1 Ag1 P4 C77 177.8(2)
P3 Ag1 P4 C77 58.4(2)
P2 Ag1 P4 C77 -62.0(2)
C23 P1 C11 C12 79.1(5)
C17 P1 C11 C12 -175.1(5)
Ag1 P1 C11 C12 -50.2(5)
C23 P1 C11 C16 -102.7(5)
C17 P1 C11 C16 3.2(6)
Ag1 P1 C11 C16 128.1(5)
C16 C11 C12 C13 0.0(10)
P1 C11 C12 C13 178.3(5)
C11 C12 C13 C14 0.9(11)
C12 C13 C14 C15 -1.4(12)
C13 C14 C15 C16 1.0(12)
C14 C15 C16 C11 0.0(12)
C12 C11 C16 C15 -0.5(10)
P1 C11 C16 C15 -178.7(6)
C11 P1 C17 C18 85.8(5)
C23 P1 C17 C18 -167.4(5)
Ag1 P1 C17 C18 -40.2(5)
C11 P1 C17 C22 -96.8(5)
C23 P1 C17 C22 10.0(5)
Ag1 P1 C17 C22 137.2(4)
C22 C17 C18 C19 -0.4(9)
P1 C17 C18 C19 177.1(5)
C17 C18 C19 C20 0.6(10)
C18 C19 C20 C21 -1.0(10)
C19 C20 C21 C22 1.3(10)
C18 C17 C22 C21 0.6(9)
P1 C17 C22 C21 -176.8(5)
C20 C21 C22 C17 -1.1(9)
C11 P1 C23 C24 16.3(7)
C17 P1 C23 C24 -90.8(6)
Ag1 P1 C23 C24 144.4(6)
C11 P1 C23 C28 -167.9(5)
C17 P1 C23 C28 85.0(5)
Ag1 P1 C23 C28 -39.8(5)
C28 C23 C24 C25 0.9(12)
P1 C23 C24 C25 176.7(7)
C23 C24 C25 C26 -3.7(16)
C24 C25 C26 C27 5.0(15)
C25 C26 C27 C28 -3.4(12)
C26 C27 C28 C23 0.6(10)
C24 C23 C28 C27 0.6(10)
P1 C23 C28 C27 -175.4(5)
C41 P2 C29 C34 12.7(6)
C35 P2 C29 C34 -93.0(6)
Ag1 P2 C29 C34 137.3(6)
C41 P2 C29 C30 -169.7(4)
C35 P2 C29 C30 84.5(5)
Ag1 P2 C29 C30 -45.2(5)
C34 C29 C30 C31 0.0(9)
P2 C29 C30 C31 -177.7(5)
C29 C30 C31 C32 0.8(11)
C30 C31 C32 C33 -1.9(13)
C31 C32 C33 C34 2.1(15)
C30 C29 C34 C33 0.3(11)
P2 C29 C34 C33 177.8(7)
C32 C33 C34 C29 -1.3(14)
C29 P2 C35 C36 27.3(5)
C41 P2 C35 C36 -79.4(5)
Ag1 P2 C35 C36 153.6(4)
C29 P2 C35 C40 -157.0(4)
C41 P2 C35 C40 96.3(4)
Ag1 P2 C35 C40 -30.7(5)
C40 C35 C36 C37 -1.3(9)
P2 C35 C36 C37 174.4(5)
C35 C36 C37 C38 0.8(10)
C36 C37 C38 C39 0.3(10)
C37 C38 C39 C40 -0.7(10)
C38 C39 C40 C35 0.1(9)
C36 C35 C40 C39 0.9(8)
P2 C35 C40 C39 -175.0(4)
C29 P2 C41 C46 85.1(5)
C35 P2 C41 C46 -168.9(5)
Ag1 P2 C41 C46 -39.0(5)
C29 P2 C41 C42 -97.5(5)
C35 P2 C41 C42 8.5(5)
Ag1 P2 C41 C42 138.4(4)
C46 C41 C42 C43 0.2(9)
P2 C41 C42 C43 -177.2(5)
C41 C42 C43 C44 -1.1(9)
C42 C43 C44 C45 1.5(10)
C43 C44 C45 C46 -1.1(10)
C44 C45 C46 C41 0.2(10)
C42 C41 C46 C45 0.3(9)
P2 C41 C46 C45 177.8(5)
C53 P3 C47 C48 -168.6(5)
C59 P3 C47 C48 85.3(5)
Ag1 P3 C47 C48 -42.7(5)
C53 P3 C47 C52 12.3(6)
C59 P3 C47 C52 -93.9(5)
Ag1 P3 C47 C52 138.1(5)
C52 C47 C48 C49 -1.0(10)
P3 C47 C48 C49 179.8(5)
C47 C48 C49 C50 0.1(11)
C48 C49 C50 C51 0.9(11)
C49 C50 C51 C52 -0.8(12)
C50 C51 C52 C47 -0.1(12)
C48 C47 C52 C51 1.0(10)
P3 C47 C52 C51 -179.8(6)
C47 P3 C53 C58 -83.5(6)
C59 P3 C53 C58 22.7(6)
Ag1 P3 C53 C58 146.8(5)
C47 P3 C53 C54 93.3(5)
C59 P3 C53 C54 -160.5(5)
Ag1 P3 C53 C54 -36.5(5)
C58 C53 C54 C55 2.2(9)
P3 C53 C54 C55 -174.7(5)
C53 C54 C55 C56 0.1(10)
C54 C55 C56 C57 -2.4(11)
C55 C56 C57 C58 2.5(13)
C56 C57 C58 C53 -0.1(13)
C54 C53 C58 C57 -2.2(11)
P3 C53 C58 C57 174.6(6)
C53 P3 C59 C60 73.3(5)
C47 P3 C59 C60 178.8(5)
Ag1 P3 C59 C60 -50.1(5)
C53 P3 C59 C64 -108.1(5)
C47 P3 C59 C64 -2.5(6)
Ag1 P3 C59 C64 128.6(5)
C64 C59 C60 C61 -0.6(9)
P3 C59 C60 C61 178.0(5)
C59 C60 C61 C62 0.8(10)
C60 C61 C62 C63 -1.0(11)
C61 C62 C63 C64 1.0(11)
C60 C59 C64 C63 0.6(10)
P3 C59 C64 C63 -178.0(5)
C62 C63 C64 C59 -0.8(11)
C71 P4 C65 C66 17.4(5)
C77 P4 C65 C66 -89.2(5)
Ag1 P4 C65 C66 142.7(4)
C71 P4 C65 C70 -162.3(5)
C77 P4 C65 C70 91.1(5)
Ag1 P4 C65 C70 -37.0(5)
C70 C65 C66 C67 -0.1(9)
P4 C65 C66 C67 -179.8(5)
C65 C66 C67 C68 0.8(11)
C66 C67 C68 C69 -1.3(11)
C67 C68 C69 C70 1.2(11)
C68 C69 C70 C65 -0.5(11)
C66 C65 C70 C69 -0.1(10)
P4 C65 C70 C69 179.7(5)
C65 P4 C71 C76 91.0(5)
C77 P4 C71 C76 -162.2(5)
Ag1 P4 C71 C76 -32.4(5)
C65 P4 C71 C72 -84.6(5)
C77 P4 C71 C72 22.1(5)
Ag1 P4 C71 C72 151.9(4)
C76 C71 C72 C73 -0.4(9)
P4 C71 C72 C73 175.2(5)
C71 C72 C73 C74 -0.9(9)
C72 C73 C74 C75 2.0(10)
C73 C74 C75 C76 -1.7(10)
C72 C71 C76 C75 0.6(9)
P4 C71 C76 C75 -175.3(5)
C74 C75 C76 C71 0.4(9)
C65 P4 C77 C78 -177.3(4)
C71 P4 C77 C78 77.2(5)
Ag1 P4 C77 C78 -51.9(5)
C65 P4 C77 C82 0.3(5)
C71 P4 C77 C82 -105.2(5)
Ag1 P4 C77 C82 125.7(5)
C82 C77 C78 C79 1.7(9)
P4 C77 C78 C79 179.4(5)
C77 C78 C79 C80 -2.2(9)
C78 C79 C80 C81 1.3(10)
C79 C80 C81 C82 0.1(11)
C80 C81 C82 C77 -0.5(11)
C78 C77 C82 C81 -0.3(9)
P4 C77 C82 C81 -177.9(5)
